data_7060814
loop_
_publ_author_name
'Chung, Duy T. M.'
'Tran, Phuong Vy'
'Chau Nguyen, Khiem'
'Wang, Pengzhi'
'Lindsey, Jonathan S.'

_publ_section_title
;
 Synthesis of model bacteriochlorophylls containing substituents of native
 rings A, C and E
;
_journal_issue 30
_journal_name_full 'New Journal of Chemistry'
_journal_page_first 13302
_journal_page_last 13316
_journal_paper_doi 10.1039/D1NJ02469H
_journal_volume 45
_journal_year 2021
_chemical_formula_moiety 'C26 H34 N2 O10 S'
_chemical_formula_sum 'C26 H34 N2 O10 S'
_chemical_formula_weight 566.61
_chemical_name_common DC-006
_space_group_crystal_system monoclinic
_space_group_IT_number 15
_space_group_name_Hall '-C 2yc'
_space_group_name_H-M_alt 'C 1 2/c 1'
_atom_sites_solution_hydrogens geom
_atom_sites_solution_primary dual
_audit_update_record
;
2021-05-13 deposited with the CCDC.	2021-06-29 downloaded from the CCDC.
;
_cell_angle_alpha 90
_cell_angle_beta 116.8250(10)
_cell_angle_gamma 90
_cell_formula_units_Z 8
_cell_length_a 29.6209(10)
_cell_length_b 12.7399(4)
_cell_length_c 16.3799(6)
_cell_measurement_reflns_used 809
_cell_measurement_temperature 100.(2)
_cell_measurement_theta_max 21.7238
_cell_measurement_theta_min 2.0473
_cell_volume 5516.1(3)
_computing_cell_refinement 'SAINT V8.40A (Bruker AXS Inc., 2018)'
_computing_data_collection 'Bruker Instrument Service, BIS, v.6.2.10 (Bruker AXS Inc., 2018)'
_computing_data_reduction 'SAINT V8.40A (Bruker AXS Inc., 2018)'
_computing_molecular_graphics 'shelXle (C.B. Huebschle, 2019)'
_computing_structure_refinement 'SHELXL-2018/3 (Sheldrick, 2015)'
_computing_structure_solution 'XT, VERSION 2014/5 (Sheldrick, 2015)'
_diffrn_ambient_temperature 100.(2)
_diffrn_detector_area_resol_mean 7.3910
_diffrn_measured_fraction_theta_full 0.999
_diffrn_measured_fraction_theta_max 0.999
_diffrn_measurement_device_type 'Bruker D8 VENTURE'
_diffrn_measurement_method 'phi and omega scans'
_diffrn_radiation_monochromator 'multilayer mirror'
_diffrn_radiation_type 'Mo K\a'
_diffrn_radiation_wavelength 0.71073
_diffrn_reflns_av_R_equivalents 0.0560
_diffrn_reflns_av_unetI/netI 0.0283
_diffrn_reflns_limit_h_max 44
_diffrn_reflns_limit_h_min -44
_diffrn_reflns_limit_k_max 19
_diffrn_reflns_limit_k_min -18
_diffrn_reflns_limit_l_max 24
_diffrn_reflns_limit_l_min -24
_diffrn_reflns_number 98657
_diffrn_reflns_theta_full 32.04
_diffrn_reflns_theta_max 32.04
_diffrn_reflns_theta_min 2.46
_diffrn_source 'microfocus sealed tube'
_diffrn_source_type 'Incoatec I\mS 3.0'
_exptl_absorpt_coefficient_mu 0.176
_exptl_absorpt_correction_T_max 0.97
_exptl_absorpt_correction_T_min 0.90
_exptl_absorpt_correction_type multi-scan
_exptl_absorpt_process_details
;
SADABS-2016/2 - Bruker AXS area detector scaling and absorption correction
(Bruker AXS Inc., 2016)
;
_exptl_crystal_colour colourless
_exptl_crystal_density_diffrn 1.365
_exptl_crystal_density_method 'not measured'
_exptl_crystal_description block
_exptl_crystal_F_000 2400
_exptl_crystal_size_max 0.260
_exptl_crystal_size_mid 0.184
_exptl_crystal_size_min 0.161
_refine_diff_density_max 0.387
_refine_diff_density_min -0.380
_refine_ls_extinction_method none
_refine_ls_goodness_of_fit_ref 1.044
_refine_ls_hydrogen_treatment constr
_refine_ls_matrix_type full
_refine_ls_number_parameters 359
_refine_ls_number_reflns 9585
_refine_ls_number_restraints 0
_refine_ls_restrained_S_all 1.044
_refine_ls_R_factor_all 0.0535
_refine_ls_R_factor_gt 0.0383
_refine_ls_shift/su_max 0.001
_refine_ls_shift/su_mean 0.000
_refine_ls_structure_factor_coef Fsqd
_refine_ls_weighting_details 'w=1/[\s^2^(Fo^2^)+(0.0426P)^2^+4.6318P] where P=(Fo^2^+2Fc^2^)/3'
_refine_ls_weighting_scheme calc
_refine_ls_wR_factor_gt 0.0936
_refine_ls_wR_factor_ref 0.1026
_reflns_number_gt 7757
_reflns_number_total 9585
_reflns_threshold_expression 'I > 2\s(I)'
_cod_data_source_file d1nj02469h2.cif
_cod_data_source_block rs052
_cod_depositor_comments
;
The following automatic conversions were performed:

data item '_exptl_absorpt_correction_type' value 'Multi-Scan' was
changed to 'multi-scan' in accordance with the
/home/data/users/saulius/crontab/automatic-downloads/rss-feeds/RSC/lib/dictionaries/cif_core.dic
dictionary named 'cif_core.dic' version 2.4.2 last updated on
2011-04-26.

Automatic conversion script
Id: cif_fix_values 7556 2019-12-06 15:28:31Z antanas 

 Adding full bibliography for 7060813--7060817.cif.
;
_cod_original_sg_symbol_H-M 'C 2/c'
_cod_database_code 7060814

loop_
_space_group_symop_operation_xyz
'x, y, z'
'-x, y, -z+1/2'
'x+1/2, y+1/2, z'
'-x+1/2, y+1/2, -z+1/2'
'-x, -y, -z'
'x, -y, z-1/2'
'-x+1/2, -y+1/2, -z'
'x+1/2, -y+1/2, z-1/2'

loop_
_atom_site_type_symbol
_atom_site_label
_atom_site_fract_x
_atom_site_fract_y
_atom_site_fract_z
_atom_site_U_iso_or_equiv
_atom_site_adp_type
_atom_site_calc_flag
_atom_site_refinement_flags_adp
_atom_site_refinement_flags_occupancy
_atom_site_refinement_flags_posn
_atom_site_occupancy
_atom_site_disorder_assembly
_atom_site_disorder_group
S S1 0.26738(2) 0.58474(2) 0.51809(2) 0.01552(6) Uani d . . . 1 . .
O O1 0.43587(3) 0.81590(8) 0.47548(6) 0.02729(19) Uani d . . . 1 . .
O O2 0.51633(3) 0.89428(8) 0.66929(6) 0.0284(2) Uani d . . . 1 . .
O O3 0.45916(3) 1.01961(7) 0.59494(6) 0.02333(17) Uani d . . . 1 . .
O O4 0.21558(4) 0.82282(7) 0.21141(6) 0.02789(19) Uani d . . . 1 . .
O O5 0.25074(4) 0.70606(8) 0.16302(7) 0.0302(2) Uani d . . . 1 . .
O O6 0.12160(3) 0.75104(7) 0.25819(5) 0.02098(16) Uani d . . . 1 . .
O O7 0.04826(3) 0.88276(8) 0.16671(6) 0.02726(19) Uani d . . . 1 . .
O O8 0.06361(3) 0.85477(7) 0.03971(6) 0.02355(17) Uani d . . . 1 . .
O O9 0.27031(3) 0.64527(7) 0.59350(6) 0.02006(16) Uani d . . . 1 . .
O O10 0.21965(3) 0.55300(7) 0.44667(6) 0.02189(17) Uani d . . . 1 . .
N N1 0.29631(3) 0.65811(7) 0.46995(6) 0.01490(16) Uani d . . . 1 . .
N N2 0.22802(4) 0.73208(8) 0.20664(6) 0.01911(18) Uani d . . . 1 . .
C C1 0.33644(4) 0.72054(8) 0.52567(7) 0.01546(18) Uani d . . . 1 . .
H H1 0.343347 0.744785 0.585002 0.019 Uiso calc U . R 1 . .
C C2 0.36461(4) 0.74144(8) 0.48041(7) 0.01569(18) Uani d . . . 1 . .
C C3 0.34121(4) 0.68883(8) 0.39286(7) 0.01644(19) Uani d . . . 1 . .
C C4 0.29968(4) 0.63679(8) 0.38768(7) 0.01482(18) Uani d . . . 1 . .
C C5 0.25957(4) 0.57832(8) 0.30902(7) 0.01601(18) Uani d . . . 1 . .
H H5A 0.249323 0.515685 0.332375 0.019 Uiso calc U . R 1 . .
H H5B 0.273527 0.554011 0.267596 0.019 Uiso calc U . R 1 . .
C C6 0.21295(4) 0.64743(8) 0.25516(7) 0.01524(18) Uani d . . . 1 . .
H H6 0.203759 0.682725 0.300134 0.018 Uiso calc U . R 1 . .
C C7 0.16507(4) 0.58966(8) 0.18371(7) 0.01713(19) Uani d . . . 1 . .
C C8 0.12320(4) 0.66913(9) 0.12650(7) 0.0182(2) Uani d . . . 1 . .
H H8A 0.135901 0.711911 0.090767 0.022 Uiso calc U . R 1 . .
H H8B 0.093819 0.628753 0.08206 0.022 Uiso calc U . R 1 . .
C C9 0.10411(4) 0.74392(9) 0.17609(7) 0.01734(19) Uani d . . . 1 . .
C C10 0.05743(4) 0.80922(9) 0.11248(8) 0.0204(2) Uani d . . . 1 . .
H H10 0.027685 0.760822 0.085646 0.024 Uiso calc U . R 1 . .
C C11 0.41055(4) 0.80460(9) 0.51667(8) 0.0182(2) Uani d . . . 1 . .
C C12 0.42728(5) 0.85633(10) 0.60997(8) 0.0219(2) Uani d . . . 1 . .
H H12A 0.399612 0.90035 0.609443 0.026 Uiso calc U . R 1 . .
H H12B 0.435706 0.801939 0.657816 0.026 Uiso calc U . R 1 . .
C C13 0.47301(4) 0.92304(9) 0.63001(8) 0.0200(2) Uani d . . . 1 . .
C C14 0.50041(5) 1.08644(11) 0.60348(10) 0.0293(3) Uani d . . . 1 . .
H H14A 0.518388 1.053723 0.57242 0.044 Uiso calc U . R 1 . .
H H14B 0.523796 1.096228 0.668356 0.044 Uiso calc U . R 1 . .
H H14C 0.487061 1.154734 0.575447 0.044 Uiso calc U . R 1 . .
C C15 0.35899(5) 0.69317(10) 0.32076(8) 0.0230(2) Uani d . . . 1 . .
H H15A 0.354051 0.764209 0.295215 0.035 Uiso calc U . R 1 . .
H H15B 0.339584 0.643117 0.272006 0.035 Uiso calc U . R 1 . .
H H15C 0.394988 0.675013 0.347813 0.035 Uiso calc U . R 1 . .
C C16 0.14540(5) 0.51671(9) 0.23553(8) 0.0231(2) Uani d . . . 1 . .
H H16A 0.170345 0.461429 0.266383 0.035 Uiso calc U . R 1 . .
H H16B 0.113405 0.484809 0.192143 0.035 Uiso calc U . R 1 . .
H H16C 0.139924 0.557444 0.281034 0.035 Uiso calc U . R 1 . .
C C17 0.17634(5) 0.52269(10) 0.11692(8) 0.0255(2) Uani d . . . 1 . .
H H17A 0.189121 0.567883 0.083546 0.038 Uiso calc U . R 1 . .
H H17B 0.145238 0.487893 0.073424 0.038 Uiso calc U . R 1 . .
H H17C 0.201844 0.469621 0.151226 0.038 Uiso calc U . R 1 . .
C C18 -0.00009(6) 0.93159(13) 0.11972(11) 0.0364(3) Uani d . . . 1 . .
H H18A 0.000289 0.980167 0.073641 0.055 Uiso calc U . R 1 . .
H H18B -0.007777 0.970402 0.16359 0.055 Uiso calc U . R 1 . .
H H18C -0.025981 0.877751 0.089662 0.055 Uiso calc U . R 1 . .
C C19 0.10190(5) 0.93464(10) 0.06844(10) 0.0291(3) Uani d . . . 1 . .
H H19A 0.107546 0.956211 0.016348 0.044 Uiso calc U . R 1 . .
H H19B 0.133448 0.906902 0.117031 0.044 Uiso calc U . R 1 . .
H H19C 0.090834 0.995328 0.09155 0.044 Uiso calc U . R 1 . .
C C20 0.30787(4) 0.47624(9) 0.55847(7) 0.01756(19) Uani d . . . 1 . .
C C21 0.35508(4) 0.49069(10) 0.63339(8) 0.0214(2) Uani d . . . 1 . .
H H21 0.364443 0.55681 0.663191 0.026 Uiso calc U . R 1 . .
C C22 0.38801(5) 0.40591(11) 0.66323(9) 0.0272(3) Uani d . . . 1 . .
H H22 0.420647 0.414573 0.71319 0.033 Uiso calc U . R 1 . .
C C23 0.37380(6) 0.30790(11) 0.62076(9) 0.0310(3) Uani d . . . 1 . .
C C24 0.32662(6) 0.29644(10) 0.54696(9) 0.0290(3) Uani d . . . 1 . .
H H24 0.316833 0.229873 0.518142 0.035 Uiso calc U . R 1 . .
C C25 0.29327(5) 0.38023(9) 0.51417(8) 0.0228(2) Uani d . . . 1 . .
H H25 0.261195 0.372077 0.462605 0.027 Uiso calc U . R 1 . .
C C26 0.40892(8) 0.21515(14) 0.65636(13) 0.0494(5) Uani d . . . 1 . .
H H26A 0.444063 0.239361 0.681944 0.074 Uiso calc U . R 1 . .
H H26B 0.402237 0.166018 0.606152 0.074 Uiso calc U . R 1 . .
H H26C 0.403315 0.179774 0.704131 0.074 Uiso calc U . R 1 . .

loop_
_atom_site_aniso_label
_atom_site_aniso_U_11
_atom_site_aniso_U_22
_atom_site_aniso_U_33
_atom_site_aniso_U_12
_atom_site_aniso_U_13
_atom_site_aniso_U_23
S1 0.01443(11) 0.01766(12) 0.01619(11) -0.00077(9) 0.00842(9) -0.00021(9)
O1 0.0234(4) 0.0365(5) 0.0266(4) -0.0097(4) 0.0154(4) -0.0048(4)
O2 0.0182(4) 0.0334(5) 0.0285(5) 0.0004(3) 0.0059(4) 0.0017(4)
O3 0.0169(4) 0.0221(4) 0.0306(4) -0.0034(3) 0.0104(3) -0.0010(3)
O4 0.0352(5) 0.0164(4) 0.0290(5) -0.0018(3) 0.0118(4) 0.0024(3)
O5 0.0306(5) 0.0398(5) 0.0278(5) 0.0053(4) 0.0199(4) 0.0093(4)
O6 0.0195(4) 0.0264(4) 0.0160(4) 0.0015(3) 0.0071(3) -0.0010(3)
O7 0.0251(4) 0.0313(5) 0.0234(4) 0.0105(4) 0.0092(4) -0.0017(3)
O8 0.0243(4) 0.0252(4) 0.0188(4) 0.0017(3) 0.0076(3) 0.0031(3)
O9 0.0217(4) 0.0223(4) 0.0209(4) 0.0000(3) 0.0138(3) -0.0020(3)
O10 0.0155(4) 0.0288(4) 0.0209(4) -0.0039(3) 0.0078(3) -0.0015(3)
N1 0.0153(4) 0.0153(4) 0.0148(4) -0.0002(3) 0.0074(3) 0.0002(3)
N2 0.0177(4) 0.0211(4) 0.0162(4) -0.0014(3) 0.0056(3) 0.0027(3)
C1 0.0152(4) 0.0149(4) 0.0157(4) 0.0003(3) 0.0064(4) 0.0002(3)
C2 0.0142(4) 0.0161(4) 0.0166(4) 0.0011(3) 0.0068(4) 0.0014(3)
C3 0.0163(5) 0.0174(5) 0.0164(4) 0.0024(4) 0.0081(4) 0.0013(4)
C4 0.0151(4) 0.0153(4) 0.0141(4) 0.0022(3) 0.0067(4) 0.0012(3)
C5 0.0161(4) 0.0153(4) 0.0161(4) 0.0012(4) 0.0068(4) -0.0004(4)
C6 0.0160(4) 0.0153(4) 0.0142(4) -0.0005(4) 0.0066(4) 0.0002(3)
C7 0.0164(5) 0.0168(5) 0.0155(4) -0.0005(4) 0.0048(4) -0.0023(4)
C8 0.0175(5) 0.0193(5) 0.0150(4) 0.0003(4) 0.0048(4) -0.0018(4)
C9 0.0154(4) 0.0184(5) 0.0173(5) -0.0007(4) 0.0065(4) 0.0000(4)
C10 0.0182(5) 0.0221(5) 0.0192(5) 0.0017(4) 0.0071(4) -0.0002(4)
C11 0.0166(5) 0.0185(5) 0.0192(5) -0.0009(4) 0.0078(4) 0.0016(4)
C12 0.0209(5) 0.0252(5) 0.0204(5) -0.0070(4) 0.0100(4) -0.0025(4)
C13 0.0180(5) 0.0239(5) 0.0175(5) -0.0029(4) 0.0073(4) -0.0028(4)
C14 0.0249(6) 0.0275(6) 0.0372(7) -0.0107(5) 0.0155(5) -0.0039(5)
C15 0.0235(5) 0.0292(6) 0.0215(5) -0.0028(5) 0.0147(5) -0.0019(4)
C16 0.0193(5) 0.0200(5) 0.0255(5) -0.0039(4) 0.0061(4) 0.0023(4)
C17 0.0259(6) 0.0234(6) 0.0223(5) 0.0029(5) 0.0067(5) -0.0081(4)
C18 0.0281(7) 0.0396(8) 0.0387(8) 0.0140(6) 0.0127(6) -0.0006(6)
C19 0.0283(6) 0.0249(6) 0.0337(7) 0.0001(5) 0.0137(5) 0.0043(5)
C20 0.0211(5) 0.0172(5) 0.0181(5) 0.0007(4) 0.0121(4) 0.0018(4)
C21 0.0230(5) 0.0238(5) 0.0187(5) 0.0017(4) 0.0104(4) 0.0042(4)
C22 0.0274(6) 0.0343(7) 0.0222(5) 0.0094(5) 0.0130(5) 0.0102(5)
C23 0.0438(8) 0.0302(6) 0.0303(6) 0.0168(6) 0.0268(6) 0.0123(5)
C24 0.0479(8) 0.0189(5) 0.0306(6) 0.0047(5) 0.0269(6) 0.0013(5)
C25 0.0302(6) 0.0206(5) 0.0225(5) -0.0025(4) 0.0160(5) -0.0008(4)
C26 0.0680(12) 0.0432(9) 0.0485(9) 0.0333(9) 0.0365(9) 0.0188(7)

loop_
_atom_type_symbol
_atom_type_description
_atom_type_scat_dispersion_real
_atom_type_scat_dispersion_imag
_atom_type_scat_source
C C 0.0033 0.0016 'International Tables Vol C Tables 4.2.6.8 and 6.1.1.4'
H H 0.0000 0.0000 'International Tables Vol C Tables 4.2.6.8 and 6.1.1.4'
N N 0.0061 0.0033 'International Tables Vol C Tables 4.2.6.8 and 6.1.1.4'
O O 0.0106 0.0060 'International Tables Vol C Tables 4.2.6.8 and 6.1.1.4'
S S 0.1246 0.1234 'International Tables Vol C Tables 4.2.6.8 and 6.1.1.4'

loop_
_geom_angle_atom_site_label_1
_geom_angle_atom_site_label_2
_geom_angle_atom_site_label_3
_geom_angle_site_symmetry_1
_geom_angle_site_symmetry_3
_geom_angle
_geom_angle_publ_flag
O9 S1 O10 . . 120.93(5) ?
O9 S1 N1 . . 105.10(5) ?
O10 S1 N1 . . 107.36(5) ?
O9 S1 C20 . . 109.64(5) ?
O10 S1 C20 . . 110.00(5) ?
N1 S1 C20 . . 102.01(5) ?
C13 O3 C14 . . 114.68(10) ?
C10 O7 C18 . . 112.62(10) ?
C10 O8 C19 . . 113.54(9) ?
C1 N1 C4 . . 109.24(8) ?
C1 N1 S1 . . 118.62(7) ?
C4 N1 S1 . . 127.27(7) ?
O4 N2 O5 . . 123.44(10) ?
O4 N2 C6 . . 117.87(9) ?
O5 N2 C6 . . 118.67(10) ?
C2 C1 N1 . . 107.94(9) ?
C2 C1 H1 . . 126.0 ?
N1 C1 H1 . . 126.0 ?
C1 C2 C3 . . 108.08(9) ?
C1 C2 C11 . . 124.89(10) ?
C3 C2 C11 . . 127.03(10) ?
C4 C3 C2 . . 107.57(9) ?
C4 C3 C15 . . 126.67(10) ?
C2 C3 C15 . . 125.74(10) ?
C3 C4 N1 . . 107.15(9) ?
C3 C4 C5 . . 129.56(10) ?
N1 C4 C5 . . 122.87(9) ?
C4 C5 C6 . . 111.54(9) ?
C4 C5 H5A . . 109.3 ?
C6 C5 H5A . . 109.3 ?
C4 C5 H5B . . 109.3 ?
C6 C5 H5B . . 109.3 ?
H5A C5 H5B . . 108.0 ?
N2 C6 C5 . . 107.85(8) ?
N2 C6 C7 . . 108.96(8) ?
C5 C6 C7 . . 116.01(9) ?
N2 C6 H6 . . 107.9 ?
C5 C6 H6 . . 107.9 ?
C7 C6 H6 . . 107.9 ?
C17 C7 C16 . . 108.36(10) ?
C17 C7 C8 . . 107.71(9) ?
C16 C7 C8 . . 109.25(9) ?
C17 C7 C6 . . 112.35(9) ?
C16 C7 C6 . . 108.30(9) ?
C8 C7 C6 . . 110.81(9) ?
C9 C8 C7 . . 118.51(9) ?
C9 C8 H8A . . 107.7 ?
C7 C8 H8A . . 107.7 ?
C9 C8 H8B . . 107.7 ?
C7 C8 H8B . . 107.7 ?
H8A C8 H8B . . 107.1 ?
O6 C9 C8 . . 124.58(10) ?
O6 C9 C10 . . 120.95(10) ?
C8 C9 C10 . . 114.41(9) ?
O7 C10 O8 . . 113.42(10) ?
O7 C10 C9 . . 107.65(9) ?
O8 C10 C9 . . 111.92(9) ?
O7 C10 H10 . . 107.9 ?
O8 C10 H10 . . 107.9 ?
C9 C10 H10 . . 107.9 ?
O1 C11 C2 . . 122.19(10) ?
O1 C11 C12 . . 119.91(10) ?
C2 C11 C12 . . 117.90(9) ?
C13 C12 C11 . . 108.41(9) ?
C13 C12 H12A . . 110.0 ?
C11 C12 H12A . . 110.0 ?
C13 C12 H12B . . 110.0 ?
C11 C12 H12B . . 110.0 ?
H12A C12 H12B . . 108.4 ?
O2 C13 O3 . . 123.67(11) ?
O2 C13 C12 . . 125.60(11) ?
O3 C13 C12 . . 110.70(10) ?
O3 C14 H14A . . 109.5 ?
O3 C14 H14B . . 109.5 ?
H14A C14 H14B . . 109.5 ?
O3 C14 H14C . . 109.5 ?
H14A C14 H14C . . 109.5 ?
H14B C14 H14C . . 109.5 ?
C3 C15 H15A . . 109.5 ?
C3 C15 H15B . . 109.5 ?
H15A C15 H15B . . 109.5 ?
C3 C15 H15C . . 109.5 ?
H15A C15 H15C . . 109.5 ?
H15B C15 H15C . . 109.5 ?
C7 C16 H16A . . 109.5 ?
C7 C16 H16B . . 109.5 ?
H16A C16 H16B . . 109.5 ?
C7 C16 H16C . . 109.5 ?
H16A C16 H16C . . 109.5 ?
H16B C16 H16C . . 109.5 ?
C7 C17 H17A . . 109.5 ?
C7 C17 H17B . . 109.5 ?
H17A C17 H17B . . 109.5 ?
C7 C17 H17C . . 109.5 ?
H17A C17 H17C . . 109.5 ?
H17B C17 H17C . . 109.5 ?
O7 C18 H18A . . 109.5 ?
O7 C18 H18B . . 109.5 ?
H18A C18 H18B . . 109.5 ?
O7 C18 H18C . . 109.5 ?
H18A C18 H18C . . 109.5 ?
H18B C18 H18C . . 109.5 ?
O8 C19 H19A . . 109.5 ?
O8 C19 H19B . . 109.5 ?
H19A C19 H19B . . 109.5 ?
O8 C19 H19C . . 109.5 ?
H19A C19 H19C . . 109.5 ?
H19B C19 H19C . . 109.5 ?
C25 C20 C21 . . 121.89(11) ?
C25 C20 S1 . . 119.94(9) ?
C21 C20 S1 . . 118.13(9) ?
C22 C21 C20 . . 118.24(12) ?
C22 C21 H21 . . 120.9 ?
C20 C21 H21 . . 120.9 ?
C21 C22 C23 . . 120.91(13) ?
C21 C22 H22 . . 119.5 ?
C23 C22 H22 . . 119.5 ?
C24 C23 C22 . . 119.20(12) ?
C24 C23 C26 . . 120.30(15) ?
C22 C23 C26 . . 120.48(15) ?
C23 C24 C25 . . 121.30(12) ?
C23 C24 H24 . . 119.4 ?
C25 C24 H24 . . 119.4 ?
C24 C25 C20 . . 118.43(12) ?
C24 C25 H25 . . 120.8 ?
C20 C25 H25 . . 120.8 ?
C23 C26 H26A . . 109.5 ?
C23 C26 H26B . . 109.5 ?
H26A C26 H26B . . 109.5 ?
C23 C26 H26C . . 109.5 ?
H26A C26 H26C . . 109.5 ?
H26B C26 H26C . . 109.5 ?

loop_
_geom_bond_atom_site_label_1
_geom_bond_atom_site_label_2
_geom_bond_site_symmetry_2
_geom_bond_distance
_geom_bond_publ_flag
S1 O9 . 1.4252(8) ?
S1 O10 . 1.4276(9) ?
S1 N1 . 1.6852(9) ?
S1 C20 . 1.7524(11) ?
O1 C11 . 1.2226(14) ?
O2 C13 . 1.2039(14) ?
O3 C13 . 1.3413(15) ?
O3 C14 . 1.4433(14) ?
O4 N2 . 1.2264(13) ?
O5 N2 . 1.2278(13) ?
O6 C9 . 1.2066(13) ?
O7 C10 . 1.3994(14) ?
O7 C18 . 1.4267(16) ?
O8 C10 . 1.4099(14) ?
O8 C19 . 1.4357(16) ?
N1 C1 . 1.3782(14) ?
N1 C4 . 1.4215(13) ?
N2 C6 . 1.5213(14) ?
C1 C2 . 1.3693(15) ?
C1 H1 . 0.95 ?
C2 C3 . 1.4454(15) ?
C2 C11 . 1.4569(15) ?
C3 C4 . 1.3660(15) ?
C3 C15 . 1.4955(15) ?
C4 C5 . 1.4983(15) ?
C5 C6 . 1.5366(15) ?
C5 H5A . 0.99 ?
C5 H5B . 0.99 ?
C6 C7 . 1.5572(15) ?
C6 H6 . 1.0 ?
C7 C17 . 1.5383(16) ?
C7 C16 . 1.5393(16) ?
C7 C8 . 1.5468(15) ?
C8 C9 . 1.5171(15) ?
C8 H8A . 0.99 ?
C8 H8B . 0.99 ?
C9 C10 . 1.5459(16) ?
C10 H10 . 1.0 ?
C11 C12 . 1.5271(16) ?
C12 C13 . 1.5046(16) ?
C12 H12A . 0.99 ?
C12 H12B . 0.99 ?
C14 H14A . 0.98 ?
C14 H14B . 0.98 ?
C14 H14C . 0.98 ?
C15 H15A . 0.98 ?
C15 H15B . 0.98 ?
C15 H15C . 0.98 ?
C16 H16A . 0.98 ?
C16 H16B . 0.98 ?
C16 H16C . 0.98 ?
C17 H17A . 0.98 ?
C17 H17B . 0.98 ?
C17 H17C . 0.98 ?
C18 H18A . 0.98 ?
C18 H18B . 0.98 ?
C18 H18C . 0.98 ?
C19 H19A . 0.98 ?
C19 H19B . 0.98 ?
C19 H19C . 0.98 ?
C20 C25 . 1.3881(16) ?
C20 C21 . 1.3952(16) ?
C21 C22 . 1.3881(17) ?
C21 H21 . 0.95 ?
C22 C23 . 1.398(2) ?
C22 H22 . 0.95 ?
C23 C24 . 1.382(2) ?
C23 C26 . 1.5070(19) ?
C24 C25 . 1.3874(18) ?
C24 H24 . 0.95 ?
C25 H25 . 0.95 ?
C26 H26A . 0.98 ?
C26 H26B . 0.98 ?
C26 H26C . 0.98 ?

loop_
_geom_torsion_atom_site_label_1
_geom_torsion_atom_site_label_2
_geom_torsion_atom_site_label_3
_geom_torsion_atom_site_label_4
_geom_torsion_site_symmetry_1
_geom_torsion_site_symmetry_2
_geom_torsion_site_symmetry_3
_geom_torsion_site_symmetry_4
_geom_torsion
_geom_torsion_publ_flag
O9 S1 N1 C1 . . . . 33.35(9) ?
O10 S1 N1 C1 . . . . 163.29(8) ?
C20 S1 N1 C1 . . . . -81.06(9) ?
O9 S1 N1 C4 . . . . -174.15(9) ?
O10 S1 N1 C4 . . . . -44.21(10) ?
C20 S1 N1 C4 . . . . 71.43(10) ?
C4 N1 C1 C2 . . . . 1.31(12) ?
S1 N1 C1 C2 . . . . 158.40(7) ?
N1 C1 C2 C3 . . . . -0.54(12) ?
N1 C1 C2 C11 . . . . -179.58(10) ?
C1 C2 C3 C4 . . . . -0.44(12) ?
C11 C2 C3 C4 . . . . 178.57(10) ?
C1 C2 C3 C15 . . . . 178.35(11) ?
C11 C2 C3 C15 . . . . -2.64(18) ?
C2 C3 C4 N1 . . . . 1.22(11) ?
C15 C3 C4 N1 . . . . -177.56(10) ?
C2 C3 C4 C5 . . . . 173.83(10) ?
C15 C3 C4 C5 . . . . -4.95(19) ?
C1 N1 C4 C3 . . . . -1.59(11) ?
S1 N1 C4 C3 . . . . -156.16(8) ?
C1 N1 C4 C5 . . . . -174.81(9) ?
S1 N1 C4 C5 . . . . 30.61(14) ?
C3 C4 C5 C6 . . . . -95.96(13) ?
N1 C4 C5 C6 . . . . 75.63(12) ?
O4 N2 C6 C5 . . . . -133.41(10) ?
O5 N2 C6 C5 . . . . 48.41(12) ?
O4 N2 C6 C7 . . . . 99.88(11) ?
O5 N2 C6 C7 . . . . -78.29(12) ?
C4 C5 C6 N2 . . . . 68.71(11) ?
C4 C5 C6 C7 . . . . -168.81(9) ?
N2 C6 C7 C17 . . . . 69.17(11) ?
C5 C6 C7 C17 . . . . -52.72(12) ?
N2 C6 C7 C16 . . . . -171.19(9) ?
C5 C6 C7 C16 . . . . 66.92(12) ?
N2 C6 C7 C8 . . . . -51.37(11) ?
C5 C6 C7 C8 . . . . -173.26(9) ?
C17 C7 C8 C9 . . . . 178.78(10) ?
C16 C7 C8 C9 . . . . 61.28(12) ?
C6 C7 C8 C9 . . . . -57.97(13) ?
C7 C8 C9 O6 . . . . 5.22(17) ?
C7 C8 C9 C10 . . . . -171.90(9) ?
C18 O7 C10 O8 . . . . 68.78(14) ?
C18 O7 C10 C9 . . . . -166.83(11) ?
C19 O8 C10 O7 . . . . 54.34(13) ?
C19 O8 C10 C9 . . . . -67.71(12) ?
O6 C9 C10 O7 . . . . 9.94(15) ?
C8 C9 C10 O7 . . . . -172.82(9) ?
O6 C9 C10 O8 . . . . 135.23(11) ?
C8 C9 C10 O8 . . . . -47.53(13) ?
C1 C2 C11 O1 . . . . 175.74(11) ?
C3 C2 C11 O1 . . . . -3.12(18) ?
C1 C2 C11 C12 . . . . -3.37(16) ?
C3 C2 C11 C12 . . . . 177.78(10) ?
O1 C11 C12 C13 . . . . 4.86(16) ?
C2 C11 C12 C13 . . . . -176.02(10) ?
C14 O3 C13 O2 . . . . 3.11(17) ?
C14 O3 C13 C12 . . . . -174.62(10) ?
C11 C12 C13 O2 . . . . -90.44(14) ?
C11 C12 C13 O3 . . . . 87.23(12) ?
O9 S1 C20 C25 . . . . 142.20(9) ?
O10 S1 C20 C25 . . . . 6.92(11) ?
N1 S1 C20 C25 . . . . -106.78(9) ?
O9 S1 C20 C21 . . . . -39.90(10) ?
O10 S1 C20 C21 . . . . -175.19(8) ?
N1 S1 C20 C21 . . . . 71.11(9) ?
C25 C20 C21 C22 . . . . 0.36(17) ?
S1 C20 C21 C22 . . . . -177.49(9) ?
C20 C21 C22 C23 . . . . -1.53(18) ?
C21 C22 C23 C24 . . . . 1.26(19) ?
C21 C22 C23 C26 . . . . -177.23(13) ?
C22 C23 C24 C25 . . . . 0.22(19) ?
C26 C23 C24 C25 . . . . 178.72(13) ?
C23 C24 C25 C20 . . . . -1.35(18) ?
C21 C20 C25 C24 . . . . 1.06(17) ?
S1 C20 C25 C24 . . . . 178.87(9) ?
